data_1514709
loop_
_publ_author_name
'Brown-Xu, Samantha E.'
'Chisholm, Malcolm H.'
'Durr, Christopher B.'
'Lewis, Sharlene A.'
'Naseri, Vesal'
'Spilker, Thomas F.'

_publ_section_title
;
 MM quadruple bonds supported by cyanoacrylate ligands. Extending photon
 harvesting into the near infrared and studies of the MLCT states
;
_journal_issue 5
_journal_name_full 'Chemical Science'
_journal_page_first 2105
_journal_paper_doi 10.1039/c3sc50322d
_journal_volume 4
_journal_year 2013
_chemical_compound_source 'synthesis as described'
_chemical_formula_moiety 'C84 H80 Mo2 N4 O8 S2, 2(C4 H8 O)'
_chemical_formula_sum 'C92 H96 Mo2 N4 O10 S2'
_chemical_formula_weight 1673.73
_chemical_name_common 'Chisholm 1904'
_chemical_name_systematic
;
?
;
_space_group_IT_number 2
_symmetry_cell_setting triclinic
_symmetry_Int_Tables_number 2
_symmetry_space_group_name_Hall '-P 1'
_symmetry_space_group_name_H-M 'P -1'
_atom_sites_solution_hydrogens geom
_atom_sites_solution_primary direct
_atom_sites_solution_secondary difmap
_audit_conform_dict_location ftp://ftp.iucr.org/pub/cif_core.dic
_audit_conform_dict_name cif_core.dic
_audit_conform_dict_version 2.4
_audit_creation_date 2012-07-05T18:16:19-00:00
_audit_creation_method 'WinGX routine CIF_UPDATE'
_cell_angle_alpha 81.3950(10)
_cell_angle_beta 89.3820(10)
_cell_angle_gamma 84.0390(10)
_cell_formula_units_Z 1
_cell_length_a 12.6203(2)
_cell_length_b 13.1151(2)
_cell_length_c 13.4075(2)
_cell_measurement_reflns_used 7670
_cell_measurement_temperature 150(2)
_cell_measurement_theta_max 25.028
_cell_measurement_theta_min 1.018
_cell_measurement_wavelength 0.71073
_cell_volume 2182.29(6)
_computing_cell_refinement 'HKL Scalepack (Otwinowski & Minor 1997)'
_computing_data_collection 'Collect (Bruker AXS BV, 1997-2004)'
_computing_data_reduction 'HKL Denzo and Scalepack (Otwinowski & Minor 1997)'
_computing_molecular_graphics 'Ortep-3 for Windows (Farrugia, 1997)'
_computing_publication_material 'WinGX publication routines (Farrugia, 1999)'
_computing_structure_refinement 'SHELXL-97 (Sheldrick, 2008)'
_diffrn_ambient_temperature 150(2)
_diffrn_detector 'CCD plate'
_diffrn_detector_area_resol_mean 9
_diffrn_measured_fraction_theta_full 0.999
_diffrn_measured_fraction_theta_max 0.999
_diffrn_measurement_device '95mm CCD camera on \k-goniostat'
_diffrn_measurement_device_type KappaCCD
_diffrn_measurement_method 'CCD rotation images, thick slices'
_diffrn_orient_matrix_type 'by Bruker AXS Collect from scalepack cell'
_diffrn_orient_matrix_UB_11 0.767793E-1
_diffrn_orient_matrix_UB_12 -0.76053E-2
_diffrn_orient_matrix_UB_13 -0.195719E-1
_diffrn_orient_matrix_UB_21 -0.58992E-2
_diffrn_orient_matrix_UB_22 0.748025E-1
_diffrn_orient_matrix_UB_23 -0.30408E-1
_diffrn_orient_matrix_UB_31 0.20428E-1
_diffrn_orient_matrix_UB_32 0.189184E-1
_diffrn_orient_matrix_UB_33 0.662024E-1
_diffrn_radiation_monochromator graphite
_diffrn_radiation_probe x-ray
_diffrn_radiation_type MoK\a
_diffrn_radiation_wavelength 0.71073
_diffrn_reflns_av_R_equivalents 0.042
_diffrn_reflns_limit_h_max 14
_diffrn_reflns_limit_h_min -14
_diffrn_reflns_limit_k_max 15
_diffrn_reflns_limit_k_min -15
_diffrn_reflns_limit_l_max 15
_diffrn_reflns_limit_l_min -15
_diffrn_reflns_number 14970
_diffrn_reflns_theta_full 25.02
_diffrn_reflns_theta_max 25.02
_diffrn_reflns_theta_min 1.54
_diffrn_source 'Enraf Nonius FR590'
_exptl_absorpt_coefficient_mu 0.393
_exptl_absorpt_correction_T_max 0.9433
_exptl_absorpt_correction_T_min 0.524
_exptl_absorpt_correction_type multi-scan
_exptl_absorpt_process_details 'HKL Scalepack (Otwinowski & Minor, 1997)'
_exptl_crystal_colour brown
_exptl_crystal_density_diffrn 1.274
_exptl_crystal_density_method 'not measured'
_exptl_crystal_description plate
_exptl_crystal_F_000 872
_exptl_crystal_size_max 0.23
_exptl_crystal_size_mid 0.19
_exptl_crystal_size_min 0.15
_platon_squeeze_details
;
Several residual "Q" peaks remained in the difference map after final
refinement that could not be modeled as solvent. The PLATON squeeze
program was utilized to remove the residual electron density. The program
removed 33 electrons from the solvent accessible void which correlates to
one disordered THF molecule.
;
_platon_squeeze_void_average_x 0.500
_platon_squeeze_void_average_y 1.000
_platon_squeeze_void_average_z 0.500
_platon_squeeze_void_content THF
_platon_squeeze_void_count_electrons 33
_platon_squeeze_void_volume 162
_refine_diff_density_max 0.568
_refine_diff_density_min -0.412
_refine_diff_density_rms 0.065
_refine_ls_extinction_method none
_refine_ls_goodness_of_fit_ref 1.079
_refine_ls_hydrogen_treatment constr
_refine_ls_matrix_type full
_refine_ls_number_parameters 515
_refine_ls_number_reflns 7685
_refine_ls_number_restraints 3
_refine_ls_restrained_S_all 1.08
_refine_ls_R_factor_all 0.0467
_refine_ls_R_factor_gt 0.0347
_refine_ls_shift/su_max 0.002
_refine_ls_shift/su_mean 0
_refine_ls_structure_factor_coef Fsqd
_refine_ls_weighting_details 'calc w=1/[\s^2^(Fo^2^)+(0.0530P)^2^+0.3378P] where P=(Fo^2^+2Fc^2^)/3'
_refine_ls_weighting_scheme calc
_refine_ls_wR_factor_gt 0.085
_refine_ls_wR_factor_ref 0.0924
_reflns_number_gt 6377
_reflns_number_total 7685
_reflns_threshold_expression >2\s(I)
_cod_data_source_file c3sc50322d.txt
_cod_data_source_block importp
_cod_original_sg_symbol_H-M P-1
_cod_database_code 1514709

loop_
_symmetry_equiv_pos_as_xyz
'x, y, z'
'-x, -y, -z'

loop_
_atom_site_label
_atom_site_type_symbol
_atom_site_fract_x
_atom_site_fract_y
_atom_site_fract_z
_atom_site_U_iso_or_equiv
_atom_site_adp_type
_atom_site_occupancy
_atom_site_symmetry_multiplicity
_atom_site_calc_flag
_atom_site_refinement_flags
_atom_site_disorder_assembly
_atom_site_disorder_group
C1 C 0.42754(19) 0.62326(18) 0.63731(17) 0.0298(5) Uani 1 1 d . . .
C2 C 0.3943(2) 0.68472(19) 0.71778(18) 0.0335(6) Uani 1 1 d . . .
C3 C 0.3126(2) 0.6468(2) 0.7842(2) 0.0406(6) Uani 1 1 d . . .
C4 C 0.4406(2) 0.77078(19) 0.72908(18) 0.0347(6) Uani 1 1 d . . .
H4 H 0.4941 0.7876 0.6808 0.042 Uiso 1 1 calc R . .
C5 C 0.4230(2) 0.84073(19) 0.80104(19) 0.0365(6) Uani 1 1 d . . .
C6 C 0.4747(2) 0.9273(2) 0.8043(2) 0.0413(6) Uani 1 1 d . . .
H6 H 0.5289 0.9472 0.7579 0.05 Uiso 1 1 calc R . .
C7 C 0.4413(2) 0.9835(2) 0.8810(2) 0.0407(6) Uani 1 1 d . . .
H7 H 0.4698 1.0453 0.8916 0.049 Uiso 1 1 calc R . .
C8 C 0.3632(2) 0.94071(19) 0.93974(19) 0.0353(6) Uani 1 1 d . . .
C9 C 0.3059(2) 0.97668(19) 1.02538(19) 0.0356(6) Uani 1 1 d . . .
C10 C 0.2579(2) 0.9085(2) 1.09744(19) 0.0406(6) Uani 1 1 d . . .
H10 H 0.269 0.8361 1.0949 0.049 Uiso 1 1 calc R . .
C11 C 0.1947(2) 0.9436(2) 1.1723(2) 0.0418(6) Uani 1 1 d . . .
H11 H 0.1632 0.8952 1.2204 0.05 Uiso 1 1 calc R . .
C12 C 0.1764(2) 1.04920(19) 1.17858(19) 0.0366(6) Uani 1 1 d . . .
C13 C 0.2312(2) 1.1172(2) 1.11178(19) 0.0389(6) Uani 1 1 d . . .
H13 H 0.2251 1.1888 1.1179 0.047 Uiso 1 1 calc R . .
C14 C 0.2943(2) 1.0812(2) 1.03688(19) 0.0383(6) Uani 1 1 d . . .
H14 H 0.3306 1.1289 0.9921 0.046 Uiso 1 1 calc R . .
C15 C 0.0077(2) 1.03921(19) 1.2726(2) 0.0386(6) Uani 1 1 d . . .
C16 C -0.0373(2) 1.0439(2) 1.3669(2) 0.0511(7) Uani 1 1 d . . .
H16 H -0.0024 1.0752 1.415 0.061 Uiso 1 1 calc R . .
C17 C -0.1334(3) 1.0029(2) 1.3914(3) 0.0625(9) Uani 1 1 d . . .
H17 H -0.1642 1.0072 1.4558 0.075 Uiso 1 1 calc R . .
C18 C -0.1839(2) 0.9562(2) 1.3225(3) 0.0613(9) Uani 1 1 d . . .
H18 H -0.2489 0.9274 1.3394 0.074 Uiso 1 1 calc R . .
C19 C -0.1394(2) 0.9517(2) 1.2294(2) 0.0523(8) Uani 1 1 d . . .
H19 H -0.1742 0.9196 1.1817 0.063 Uiso 1 1 calc R . .
C20 C -0.0456(2) 0.9928(2) 1.2039(2) 0.0445(7) Uani 1 1 d . . .
H20 H -0.0166 0.9895 1.1387 0.053 Uiso 1 1 calc R . .
C21 C 0.1130(2) 1.1851(2) 1.27854(19) 0.0403(6) Uani 1 1 d . . .
C22 C 0.0336(3) 1.2651(2) 1.2547(2) 0.0491(7) Uani 1 1 d . . .
H22 H -0.0292 1.2544 1.2209 0.059 Uiso 1 1 calc R . .
C23 C 0.0468(3) 1.3624(2) 1.2811(2) 0.0644(10) Uani 1 1 d . . .
H23 H -0.0065 1.4189 1.2642 0.077 Uiso 1 1 calc R . .
C24 C 0.1375(3) 1.3754(3) 1.3316(3) 0.0695(10) Uani 1 1 d . . .
H24 H 0.146 1.4412 1.3502 0.083 Uiso 1 1 calc R . .
C25 C 0.2148(3) 1.2966(3) 1.3552(3) 0.0704(10) Uani 1 1 d . . .
H25 H 0.2768 1.3071 1.3902 0.084 Uiso 1 1 calc R . .
C26 C 0.2038(3) 1.2006(3) 1.3285(2) 0.0551(8) Uani 1 1 d . . .
H26 H 0.2585 1.1452 1.3445 0.066 Uiso 1 1 calc R . .
C27 C 0.34060(19) 0.57529(18) 0.36588(17) 0.0290(5) Uani 1 1 d . . .
C28 C 0.25367(19) 0.61307(18) 0.29032(17) 0.0298(5) Uani 1 1 d . A .
C29 C 0.26348(19) 0.58539(19) 0.19327(18) 0.0335(6) Uani 1 1 d . . .
C30 C 0.1811(2) 0.62042(19) 0.12477(18) 0.0364(6) Uani 1 1 d . . .
H30 H 0.1869 0.6033 0.0584 0.044 Uiso 1 1 calc R . .
C31 C 0.09018(19) 0.68018(19) 0.15113(18) 0.0336(6) Uani 1 1 d . . .
C32 C 0.08281(19) 0.70429(19) 0.24840(18) 0.0341(6) Uani 1 1 d . A .
H32 H 0.0209 0.7449 0.2667 0.041 Uiso 1 1 calc R . .
C33 C 0.16242(19) 0.67127(18) 0.31997(18) 0.0322(6) Uani 1 1 d . . .
C37 C 0.3613(2) 0.5181(2) 0.16432(19) 0.0447(7) Uani 1 1 d . . .
H37 H 0.3979 0.484 0.2283 0.054 Uiso 1 1 calc R . .
C38 C 0.3331(3) 0.4316(2) 0.1069(2) 0.0569(8) Uani 1 1 d . . .
H38A H 0.2838 0.3894 0.1472 0.085 Uiso 1 1 calc R . .
H38B H 0.3981 0.3878 0.0943 0.085 Uiso 1 1 calc R . .
H38C H 0.2993 0.4625 0.0424 0.085 Uiso 1 1 calc R . .
C39 C 0.4389(2) 0.5835(3) 0.1047(2) 0.0612(9) Uani 1 1 d . . .
H39A H 0.5012 0.5387 0.0872 0.092 Uiso 1 1 calc R . .
H39B H 0.4616 0.6336 0.1454 0.092 Uiso 1 1 calc R . .
H39C H 0.4042 0.6208 0.0428 0.092 Uiso 1 1 calc R . .
C40 C 0.0014(2) 0.7188(2) 0.07475(19) 0.0379(6) Uani 1 1 d . . .
H40 H -0.0591 0.7525 0.111 0.045 Uiso 1 1 calc R . .
C41 C -0.0397(2) 0.6313(2) 0.0296(2) 0.0480(7) Uani 1 1 d . . .
H41A H -0.097 0.6594 -0.0186 0.072 Uiso 1 1 calc R . .
H41B H -0.0671 0.582 0.0835 0.072 Uiso 1 1 calc R . .
H41C H 0.0185 0.5957 -0.0052 0.072 Uiso 1 1 calc R . .
C42 C 0.0378(2) 0.8003(2) -0.0068(2) 0.0482(7) Uani 1 1 d . . .
H42A H -0.0205 0.8248 -0.055 0.072 Uiso 1 1 calc R . .
H42B H 0.099 0.7702 -0.0421 0.072 Uiso 1 1 calc R . .
H42C H 0.0586 0.8587 0.0238 0.072 Uiso 1 1 calc R . .
C43 C 0.2239(2) 0.3395(2) 0.6265(2) 0.0559(8) Uani 1 1 d . . .
H43A H 0.1846 0.2781 0.6259 0.067 Uiso 1 1 calc R . .
H43B H 0.2048 0.3896 0.565 0.067 Uiso 1 1 calc R . .
C44 C 0.1972(3) 0.3884(3) 0.7194(2) 0.0616(9) Uani 1 1 d . . .
H44A H 0.1248 0.3754 0.7436 0.074 Uiso 1 1 calc R . .
H44B H 0.2018 0.4641 0.7062 0.074 Uiso 1 1 calc R . .
C45 C 0.2812(3) 0.3351(3) 0.7952(3) 0.0718(10) Uani 1 1 d . . .
H45A H 0.3176 0.3868 0.825 0.086 Uiso 1 1 calc R . .
H45B H 0.2487 0.2895 0.8501 0.086 Uiso 1 1 calc R . .
C46 C 0.3585(3) 0.2723(3) 0.7357(2) 0.0589(8) Uani 1 1 d . . .
H46A H 0.4328 0.2815 0.7525 0.071 Uiso 1 1 calc R . .
H46B H 0.3485 0.1978 0.7514 0.071 Uiso 1 1 calc R . .
Mo1 Mo 0.453313(16) 0.441957(15) 0.533022(14) 0.02669(8) Uani 1 1 d . . .
N1 N 0.10382(17) 1.08514(16) 1.24878(16) 0.0410(5) Uani 1 1 d . . .
N2 N 0.2468(2) 0.6162(2) 0.8376(2) 0.0592(7) Uani 1 1 d . . .
O1 O 0.39121(12) 0.53573(12) 0.63924(11) 0.0293(4) Uani 1 1 d . . .
O2 O 0.32685(12) 0.49766(12) 0.43270(11) 0.0290(4) Uani 1 1 d . . .
O3 O 0.49224(13) 0.65775(12) 0.57050(11) 0.0301(4) Uani 1 1 d . . .
O4 O 0.57485(12) 0.38002(12) 0.63816(11) 0.0289(4) Uani 1 1 d . . .
O5 O 0.33650(15) 0.30977(15) 0.63059(14) 0.0491(5) Uani 1 1 d . . .
S1 S 0.33047(5) 0.82960(5) 0.89764(5) 0.03846(17) Uani 1 1 d . . .
C34A C 0.1524(2) 0.6956(2) 0.4277(2) 0.0445(7) Uani 0.358(6) 1 d PD A 1
H34A H 0.2255 0.6859 0.4578 0.053 Uiso 0.358(6) 1 calc PR A 1
C35A C 0.0876(8) 0.6124(8) 0.4864(6) 0.075(4) Uani 0.358(6) 1 d PD A 1
H35A H 0.1219 0.5433 0.4796 0.113 Uiso 0.358(6) 1 calc PR A 1
H35B H 0.0151 0.6205 0.4588 0.113 Uiso 0.358(6) 1 calc PR A 1
H35C H 0.0848 0.6208 0.5578 0.113 Uiso 0.358(6) 1 calc PR A 1
C36A C 0.1074(10) 0.7989(8) 0.4363(7) 0.082(4) Uani 0.358(6) 1 d PD A 1
H36A H 0.1044 0.8078 0.5076 0.123 Uiso 0.358(6) 1 calc PR A 1
H36B H 0.0352 0.8105 0.4077 0.123 Uiso 0.358(6) 1 calc PR A 1
H36C H 0.1518 0.8489 0.3996 0.123 Uiso 0.358(6) 1 calc PR A 1
C34B C 0.1524(2) 0.6956(2) 0.4277(2) 0.0445(7) Uani 0.642(6) 1 d PD A 2
H34B H 0.1832 0.6328 0.474 0.053 Uiso 0.642(6) 1 calc PR A 2
C35B C 0.0375(4) 0.7219(4) 0.4607(4) 0.0602(16) Uani 0.642(6) 1 d PD A 2
H35D H 0.0373 0.7363 0.5304 0.09 Uiso 0.642(6) 1 calc PR A 2
H35E H -0.0035 0.6632 0.4565 0.09 Uiso 0.642(6) 1 calc PR A 2
H35F H 0.0052 0.7832 0.4163 0.09 Uiso 0.642(6) 1 calc PR A 2
C36B C 0.2156(4) 0.7856(4) 0.4428(4) 0.0550(15) Uani 0.642(6) 1 d PD A 2
H36D H 0.2081 0.7988 0.5127 0.082 Uiso 0.642(6) 1 calc PR A 2
H36E H 0.1882 0.8479 0.397 0.082 Uiso 0.642(6) 1 calc PR A 2
H36F H 0.291 0.7677 0.4284 0.082 Uiso 0.642(6) 1 calc PR A 2

loop_
_atom_site_aniso_label
_atom_site_aniso_U_11
_atom_site_aniso_U_22
_atom_site_aniso_U_33
_atom_site_aniso_U_23
_atom_site_aniso_U_13
_atom_site_aniso_U_12
C1 0.0301(13) 0.0327(14) 0.0271(13) -0.0077(10) -0.0016(11) -0.0014(11)
C2 0.0354(14) 0.0366(14) 0.0299(13) -0.0110(11) 0.0033(11) -0.0014(11)
C3 0.0482(17) 0.0392(15) 0.0384(15) -0.0188(12) 0.0063(14) -0.0048(13)
C4 0.0359(14) 0.0373(14) 0.0311(13) -0.0085(11) 0.0041(11) -0.0002(11)
C5 0.0357(14) 0.0399(15) 0.0354(14) -0.0123(11) 0.0029(11) -0.0013(12)
C6 0.0437(16) 0.0468(16) 0.0360(15) -0.0104(12) 0.0013(12) -0.0109(13)
C7 0.0410(15) 0.0424(15) 0.0419(15) -0.0143(12) 0.0021(13) -0.0074(12)
C8 0.0343(14) 0.0359(14) 0.0376(14) -0.0129(11) -0.0043(11) -0.0009(11)
C9 0.0338(14) 0.0386(15) 0.0363(14) -0.0129(11) -0.0021(11) -0.0020(11)
C10 0.0467(16) 0.0354(14) 0.0411(15) -0.0125(12) 0.0019(13) -0.0011(12)
C11 0.0513(17) 0.0375(15) 0.0376(15) -0.0074(12) 0.0057(13) -0.0069(13)
C12 0.0385(15) 0.0383(15) 0.0353(14) -0.0136(11) -0.0010(12) -0.0031(12)
C13 0.0420(15) 0.0367(14) 0.0405(15) -0.0141(12) -0.0013(12) -0.0044(12)
C14 0.0363(15) 0.0408(15) 0.0401(15) -0.0110(12) 0.0014(12) -0.0077(12)
C15 0.0404(15) 0.0345(14) 0.0432(15) -0.0124(12) 0.0036(12) -0.0050(12)
C16 0.0566(19) 0.0516(18) 0.0516(18) -0.0245(14) 0.0125(15) -0.0138(15)
C17 0.064(2) 0.057(2) 0.074(2) -0.0250(17) 0.0255(18) -0.0168(17)
C18 0.0442(18) 0.0499(19) 0.095(3) -0.0242(18) 0.0123(18) -0.0115(15)
C19 0.0439(17) 0.0495(18) 0.068(2) -0.0216(15) -0.0063(15) -0.0052(14)
C20 0.0478(17) 0.0393(15) 0.0479(16) -0.0108(13) -0.0055(13) -0.0049(13)
C21 0.0535(17) 0.0394(15) 0.0330(14) -0.0162(12) 0.0073(12) -0.0126(13)
C22 0.066(2) 0.0478(17) 0.0358(15) -0.0135(13) 0.0061(14) -0.0062(15)
C23 0.097(3) 0.0390(17) 0.056(2) -0.0077(15) 0.0274(19) -0.0019(17)
C24 0.089(3) 0.064(2) 0.071(2) -0.0370(19) 0.034(2) -0.047(2)
C25 0.072(2) 0.088(3) 0.068(2) -0.047(2) 0.0179(19) -0.040(2)
C26 0.0547(19) 0.064(2) 0.0541(18) -0.0250(15) 0.0022(15) -0.0152(15)
C27 0.0317(14) 0.0324(13) 0.0243(12) -0.0102(10) 0.0020(10) -0.0017(11)
C28 0.0328(13) 0.0299(13) 0.0279(12) -0.0059(10) -0.0007(10) -0.0066(11)
C29 0.0339(14) 0.0382(14) 0.0288(13) -0.0070(11) 0.0000(11) -0.0028(11)
C30 0.0404(15) 0.0449(15) 0.0249(13) -0.0088(11) -0.0014(11) -0.0031(12)
C31 0.0338(14) 0.0353(14) 0.0322(13) -0.0042(11) 0.0001(11) -0.0073(11)
C32 0.0313(14) 0.0343(14) 0.0375(14) -0.0098(11) 0.0027(11) -0.0013(11)
C33 0.0355(14) 0.0305(13) 0.0314(13) -0.0069(10) 0.0000(11) -0.0042(11)
C37 0.0439(16) 0.0612(18) 0.0277(14) -0.0129(12) -0.0028(12) 0.0103(14)
C38 0.064(2) 0.0562(19) 0.0510(18) -0.0202(15) 0.0109(15) 0.0086(16)
C39 0.0388(17) 0.088(2) 0.064(2) -0.0326(18) 0.0110(15) -0.0072(16)
C40 0.0340(14) 0.0432(15) 0.0357(14) -0.0059(12) -0.0051(11) -0.0005(12)
C41 0.0534(18) 0.0488(17) 0.0428(16) -0.0049(13) -0.0130(14) -0.0111(14)
C42 0.0474(17) 0.0508(17) 0.0454(16) -0.0013(13) -0.0135(13) -0.0082(14)
C43 0.0527(19) 0.062(2) 0.0534(19) 0.0002(15) 0.0002(15) -0.0228(16)
C44 0.0505(19) 0.073(2) 0.066(2) -0.0129(17) 0.0094(16) -0.0211(17)
C45 0.073(2) 0.093(3) 0.051(2) -0.0110(18) 0.0122(18) -0.017(2)
C46 0.062(2) 0.062(2) 0.0515(19) 0.0061(15) -0.0004(16) -0.0228(16)
Mo1 0.02879(13) 0.03009(13) 0.02277(12) -0.00649(8) 0.00079(8) -0.00682(9)
N1 0.0443(13) 0.0399(12) 0.0439(13) -0.0193(10) 0.0074(10) -0.0101(10)
N2 0.0682(18) 0.0596(16) 0.0579(16) -0.0276(13) 0.0259(15) -0.0204(14)
O1 0.0301(9) 0.0338(9) 0.0254(8) -0.0073(7) 0.0028(7) -0.0064(7)
O2 0.0290(9) 0.0321(9) 0.0271(8) -0.0050(7) 0.0001(7) -0.0076(7)
O3 0.0338(9) 0.0319(9) 0.0265(8) -0.0084(7) 0.0027(7) -0.0072(7)
O4 0.0302(9) 0.0314(9) 0.0257(8) -0.0040(7) 0.0011(7) -0.0061(7)
O5 0.0489(12) 0.0522(12) 0.0484(12) -0.0080(9) 0.0047(9) -0.0154(9)
S1 0.0420(4) 0.0380(4) 0.0390(4) -0.0164(3) 0.0068(3) -0.0064(3)
C34A 0.0489(17) 0.0522(17) 0.0331(14) -0.0155(12) 0.0004(12) 0.0041(14)
C35A 0.074(7) 0.110(9) 0.038(5) -0.012(5) 0.012(5) 0.008(6)
C36A 0.116(12) 0.082(8) 0.047(6) -0.033(5) -0.008(6) 0.030(7)
C34B 0.0489(17) 0.0522(17) 0.0331(14) -0.0155(12) 0.0004(12) 0.0041(14)
C35B 0.060(3) 0.080(4) 0.043(3) -0.022(3) 0.013(2) -0.003(3)
C36B 0.062(4) 0.061(3) 0.049(3) -0.032(2) -0.004(2) -0.002(3)

loop_
_atom_type_symbol
_atom_type_description
_atom_type_scat_dispersion_real
_atom_type_scat_dispersion_imag
_atom_type_scat_source
C C 0.0033 0.0016 'International Tables Vol C Tables 4.2.6.8 and 6.1.1.4'
H H 0 0 'International Tables Vol C Tables 4.2.6.8 and 6.1.1.4'
Mo Mo -1.6832 0.6857 'International Tables Vol C Tables 4.2.6.8 and 6.1.1.4'
N N 0.0061 0.0033 'International Tables Vol C Tables 4.2.6.8 and 6.1.1.4'
O O 0.0106 0.006 'International Tables Vol C Tables 4.2.6.8 and 6.1.1.4'
S S 0.1246 0.1234 'International Tables Vol C Tables 4.2.6.8 and 6.1.1.4'

loop_
_geom_angle_atom_site_label_1
_geom_angle_atom_site_label_2
_geom_angle_atom_site_label_3
_geom_angle
_geom_angle_site_symmetry_1
_geom_angle_site_symmetry_3
O3 C1 O1 122.7(2) . .
O3 C1 C2 119.4(2) . .
O1 C1 C2 117.9(2) . .
C4 C2 C3 122.3(2) . .
C4 C2 C1 121.3(2) . .
C3 C2 C1 116.4(2) . .
N2 C3 C2 179.9(3) . .
C2 C4 C5 131.1(2) . .
C2 C4 H4 114.4 . .
C5 C4 H4 114.4 . .
C6 C5 C4 125.9(2) . .
C6 C5 S1 109.39(19) . .
C4 C5 S1 124.7(2) . .
C5 C6 C7 114.6(3) . .
C5 C6 H6 122.7 . .
C7 C6 H6 122.7 . .
C8 C7 C6 113.1(2) . .
C8 C7 H7 123.4 . .
C6 C7 H7 123.4 . .
C7 C8 C9 130.0(2) . .
C7 C8 S1 110.58(19) . .
C9 C8 S1 119.34(19) . .
C10 C9 C14 117.1(2) . .
C10 C9 C8 121.4(2) . .
C14 C9 C8 121.4(2) . .
C11 C10 C9 121.5(2) . .
C11 C10 H10 119.3 . .
C9 C10 H10 119.3 . .
C10 C11 C12 121.0(3) . .
C10 C11 H11 119.5 . .
C12 C11 H11 119.5 . .
C11 C12 C13 117.7(2) . .
C11 C12 N1 120.6(2) . .
C13 C12 N1 121.6(2) . .
C14 C13 C12 120.6(2) . .
C14 C13 H13 119.7 . .
C12 C13 H13 119.7 . .
C13 C14 C9 121.6(3) . .
C13 C14 H14 119.2 . .
C9 C14 H14 119.2 . .
C16 C15 C20 118.3(3) . .
C16 C15 N1 118.9(2) . .
C20 C15 N1 122.7(2) . .
C15 C16 C17 120.4(3) . .
C15 C16 H16 119.8 . .
C17 C16 H16 119.8 . .
C18 C17 C16 120.2(3) . .
C18 C17 H17 119.9 . .
C16 C17 H17 119.9 . .
C19 C18 C17 119.4(3) . .
C19 C18 H18 120.3 . .
C17 C18 H18 120.3 . .
C18 C19 C20 121.0(3) . .
C18 C19 H19 119.5 . .
C20 C19 H19 119.5 . .
C19 C20 C15 120.7(3) . .
C19 C20 H20 119.6 . .
C15 C20 H20 119.6 . .
C22 C21 C26 120.4(3) . .
C22 C21 N1 120.3(2) . .
C26 C21 N1 119.3(3) . .
C21 C22 C23 119.0(3) . .
C21 C22 H22 120.5 . .
C23 C22 H22 120.5 . .
C24 C23 C22 119.4(3) . .
C24 C23 H23 120.3 . .
C22 C23 H23 120.3 . .
C25 C24 C23 121.3(3) . .
C25 C24 H24 119.3 . .
C23 C24 H24 119.3 . .
C24 C25 C26 120.1(3) . .
C24 C25 H25 120 . .
C26 C25 H25 120 . .
C25 C26 C21 119.9(3) . .
C25 C26 H26 120.1 . .
C21 C26 H26 120.1 . .
O4 C27 O2 122.0(2) 2_666 .
O4 C27 C28 119.8(2) 2_666 .
O2 C27 C28 118.2(2) . .
C33 C28 C29 121.8(2) . .
C33 C28 C27 118.9(2) . .
C29 C28 C27 119.2(2) . .
C30 C29 C28 118.1(2) . .
C30 C29 C37 121.0(2) . .
C28 C29 C37 120.8(2) . .
C29 C30 C31 121.5(2) . .
C29 C30 H30 119.2 . .
C31 C30 H30 119.2 . .
C32 C31 C30 118.5(2) . .
C32 C31 C40 120.7(2) . .
C30 C31 C40 120.8(2) . .
C33 C32 C31 122.4(2) . .
C33 C32 H32 118.8 . .
C31 C32 H32 118.8 . .
C32 C33 C28 117.5(2) . .
C32 C33 C34A 122.1(2) . .
C28 C33 C34A 120.4(2) . .
C39 C37 C29 110.9(2) . .
C39 C37 C38 110.7(2) . .
C29 C37 C38 112.8(2) . .
C39 C37 H37 107.4 . .
C29 C37 H37 107.4 . .
C38 C37 H37 107.4 . .
C37 C38 H38A 109.5 . .
C37 C38 H38B 109.5 . .
H38A C38 H38B 109.5 . .
C37 C38 H38C 109.5 . .
H38A C38 H38C 109.5 . .
H38B C38 H38C 109.5 . .
C37 C39 H39A 109.5 . .
C37 C39 H39B 109.5 . .
H39A C39 H39B 109.5 . .
C37 C39 H39C 109.5 . .
H39A C39 H39C 109.5 . .
H39B C39 H39C 109.5 . .
C42 C40 C41 111.0(2) . .
C42 C40 C31 110.6(2) . .
C41 C40 C31 112.1(2) . .
C42 C40 H40 107.6 . .
C41 C40 H40 107.6 . .
C31 C40 H40 107.6 . .
C40 C41 H41A 109.5 . .
C40 C41 H41B 109.5 . .
H41A C41 H41B 109.5 . .
C40 C41 H41C 109.5 . .
H41A C41 H41C 109.5 . .
H41B C41 H41C 109.5 . .
C40 C42 H42A 109.5 . .
C40 C42 H42B 109.5 . .
H42A C42 H42B 109.5 . .
C40 C42 H42C 109.5 . .
H42A C42 H42C 109.5 . .
H42B C42 H42C 109.5 . .
O5 C43 C44 106.2(2) . .
O5 C43 H43A 110.5 . .
C44 C43 H43A 110.5 . .
O5 C43 H43B 110.5 . .
C44 C43 H43B 110.5 . .
H43A C43 H43B 108.7 . .
C43 C44 C45 103.5(3) . .
C43 C44 H44A 111.1 . .
C45 C44 H44A 111.1 . .
C43 C44 H44B 111.1 . .
C45 C44 H44B 111.1 . .
H44A C44 H44B 109 . .
C46 C45 C44 105.1(3) . .
C46 C45 H45A 110.7 . .
C44 C45 H45A 110.7 . .
C46 C45 H45B 110.7 . .
C44 C45 H45B 110.7 . .
H45A C45 H45B 108.8 . .
O5 C46 C45 106.7(2) . .
O5 C46 H46A 110.4 . .
C45 C46 H46A 110.4 . .
O5 C46 H46B 110.4 . .
C45 C46 H46B 110.4 . .
H46A C46 H46B 108.6 . .
O2 Mo1 Mo1 91.89(4) . 2_666
O2 Mo1 O3 87.29(6) . 2_666
Mo1 Mo1 O3 92.20(4) 2_666 2_666
O2 Mo1 O4 176.78(6) . .
Mo1 Mo1 O4 91.32(4) 2_666 .
O3 Mo1 O4 92.92(6) 2_666 .
O2 Mo1 O1 91.74(6) . .
Mo1 Mo1 O1 91.27(4) 2_666 .
O3 Mo1 O1 176.42(6) 2_666 .
O4 Mo1 O1 87.86(6) . .
C12 N1 C15 121.7(2) . .
C12 N1 C21 118.9(2) . .
C15 N1 C21 117.7(2) . .
C1 O1 Mo1 117.12(15) . .
C27 O2 Mo1 117.25(14) . .
C1 O3 Mo1 116.55(15) . 2_666
C27 O4 Mo1 117.51(14) 2_666 .
C43 O5 C46 104.4(2) . .
C8 S1 C5 92.33(13) . .
C36A C34A C33 115.0(4) . .
C36A C34A C35A 112.2(7) . .
C33 C34A C35A 106.4(4) . .
C36A C34A H34A 107.6 . .
C33 C34A H34A 107.6 . .
C35A C34A H34A 107.6 . .
C34A C35A H35A 109.5 . .
C34A C35A H35B 109.5 . .
H35A C35A H35B 109.5 . .
C34A C35A H35C 109.5 . .
H35A C35A H35C 109.5 . .
H35B C35A H35C 109.5 . .
C34A C36A H36A 109.5 . .
C34A C36A H36B 109.5 . .
H36A C36A H36B 109.5 . .
C34A C36A H36C 109.5 . .
H36A C36A H36C 109.5 . .
H36B C36A H36C 109.5 . .
H35D C35B H35E 109.5 . .
H35D C35B H35F 109.5 . .
H35E C35B H35F 109.5 . .
H36D C36B H36E 109.5 . .
H36D C36B H36F 109.5 . .
H36E C36B H36F 109.5 . .

loop_
_geom_bond_atom_site_label_1
_geom_bond_atom_site_label_2
_geom_bond_distance
_geom_bond_site_symmetry_2
C1 O3 1.270(3) .
C1 O1 1.276(3) .
C1 C2 1.473(3) .
C2 C4 1.352(3) .
C2 C3 1.434(4) .
C3 N2 1.154(4) .
C4 C5 1.428(3) .
C4 H4 0.95 .
C5 C6 1.373(4) .
C5 S1 1.734(3) .
C6 C7 1.389(4) .
C6 H6 0.95 .
C7 C8 1.368(4) .
C7 H7 0.95 .
C8 C9 1.462(4) .
C8 S1 1.729(3) .
C9 C10 1.393(4) .
C9 C14 1.395(4) .
C10 C11 1.379(4) .
C10 H10 0.95 .
C11 C12 1.395(4) .
C11 H11 0.95 .
C12 C13 1.397(4) .
C12 N1 1.404(3) .
C13 C14 1.382(4) .
C13 H13 0.95 .
C14 H14 0.95 .
C15 C16 1.387(4) .
C15 C20 1.391(4) .
C15 N1 1.422(3) .
C16 C17 1.393(4) .
C16 H16 0.95 .
C17 C18 1.377(4) .
C17 H17 0.95 .
C18 C19 1.370(5) .
C18 H18 0.95 .
C19 C20 1.371(4) .
C19 H19 0.95 .
C20 H20 0.95 .
C21 C22 1.377(4) .
C21 C26 1.381(4) .
C21 N1 1.442(3) .
C22 C23 1.400(4) .
C22 H22 0.95 .
C23 C24 1.376(5) .
C23 H23 0.95 .
C24 C25 1.348(5) .
C24 H24 0.95 .
C25 C26 1.380(5) .
C25 H25 0.95 .
C26 H26 0.95 .
C27 O4 1.267(3) 2_666
C27 O2 1.277(3) .
C27 C28 1.495(3) .
C28 C33 1.402(3) .
C28 C29 1.403(3) .
C29 C30 1.389(3) .
C29 C37 1.523(4) .
C30 C31 1.394(3) .
C30 H30 0.95 .
C31 C32 1.387(3) .
C31 C40 1.521(3) .
C32 C33 1.387(3) .
C32 H32 0.95 .
C33 C34A 1.527(3) .
C37 C39 1.513(4) .
C37 C38 1.535(4) .
C37 H37 1 .
C38 H38A 0.98 .
C38 H38B 0.98 .
C38 H38C 0.98 .
C39 H39A 0.98 .
C39 H39B 0.98 .
C39 H39C 0.98 .
C40 C42 1.513(4) .
C40 C41 1.514(4) .
C40 H40 1 .
C41 H41A 0.98 .
C41 H41B 0.98 .
C41 H41C 0.98 .
C42 H42A 0.98 .
C42 H42B 0.98 .
C42 H42C 0.98 .
C43 O5 1.433(4) .
C43 C44 1.504(4) .
C43 H43A 0.99 .
C43 H43B 0.99 .
C44 C45 1.517(5) .
C44 H44A 0.99 .
C44 H44B 0.99 .
C45 C46 1.509(5) .
C45 H45A 0.99 .
C45 H45B 0.99 .
C46 O5 1.442(3) .
C46 H46A 0.99 .
C46 H46B 0.99 .
Mo1 O2 2.0977(15) .
Mo1 Mo1 2.1065(4) 2_666
Mo1 O3 2.1082(16) 2_666
Mo1 O4 2.1082(15) .
Mo1 O1 2.1107(16) .
O3 Mo1 2.1082(16) 2_666
O4 C27 1.267(3) 2_666
C34A C36A 1.434(9) .
C34A C35A 1.546(10) .
C34A H34A 1 .
C35A H35A 0.98 .
C35A H35B 0.98 .
C35A H35C 0.98 .
C36A H36A 0.98 .
C36A H36B 0.98 .
C36A H36C 0.98 .
C35B H35D 0.98 .
C35B H35E 0.98 .
C35B H35F 0.98 .
C36B H36D 0.98 .
C36B H36E 0.98 .
C36B H36F 0.98 .

loop_
_platon_squeeze_void_nr
1
